data_4125895
loop_
_publ_author_name
'Mitra, Shouvik'
'Sasmal, Himadri Sekhar'
'Kundu, Tanay'
'Kandambeth, Sharath'
'Illath, Kavya'
'D\'iaz D\'iaz, David'
'Banerjee, Rahul'

_publ_section_title
;
 Targeted Drug Delivery in Covalent Organic Nanosheets (CONs) via
 Sequential Postsynthetic Modification.
;
_journal_issue 12
_journal_name_full 'Journal of the American Chemical Society'
_journal_page_first 4513
_journal_page_last 4520
_journal_paper_doi 10.1021/jacs.7b00925
_journal_volume 139
_journal_year 2017
_chemical_formula_moiety 'C7 H9 N3 O'
_chemical_formula_sum 'C7 H9 N3 O'
_chemical_formula_weight 151.17
_chemical_name_systematic
;
 ? 
;
_space_group_crystal_system monoclinic
_space_group_IT_number 14
_space_group_name_Hall '-P 2yn'
_space_group_name_H-M_alt 'P 1 21/n 1'
_symmetry_space_group_name_Hall '-P 2yn'
_symmetry_space_group_name_H-M 'P 1 21/n 1'
_atom_sites_solution_hydrogens geom
_atom_sites_solution_primary iterative
_atom_sites_solution_secondary difmap
_audit_creation_date 2016-11-02
_audit_creation_method
;
  Olex2 1.2-ac2
  (compiled 2012.03.27 svn.r2268, GUI svn.r4156)
;
_cell_angle_alpha 90.00
_cell_angle_beta 102.69(2)
_cell_angle_gamma 90.00
_cell_formula_units_Z 4
_cell_length_a 5.4473(11)
_cell_length_b 13.907(3)
_cell_length_c 10.057(2)
_cell_measurement_reflns_used 995
_cell_measurement_temperature 293(2)
_cell_measurement_theta_max 70.4500
_cell_measurement_theta_min 5.6230
_cell_volume 743.3(3)
_computing_cell_refinement
;
CrysAlisPro, Agilent Technologies,
Version 1.171.37.35 (release 13-08-2014 CrysAlis171 .NET)
(compiled Aug 13 2014,18:06:01)
;
_computing_data_collection
;
CrysAlisPro, Agilent Technologies,
Version 1.171.37.35 (release 13-08-2014 CrysAlis171 .NET)
(compiled Aug 13 2014,18:06:01)
;
_computing_data_reduction
;
CrysAlisPro, Agilent Technologies,
Version 1.171.37.35 (release 13-08-2014 CrysAlis171 .NET)
(compiled Aug 13 2014,18:06:01)
;
_computing_molecular_graphics
;
O. V. Dolomanov, L. J. Bourhis, R. J. Gildea, J. A. K. Howard and H. Puschmann,
OLEX2: a complete structure solution, refinement and analysis program.
J. Appl. Cryst. (2009). 42, 339-341.
;
_computing_publication_material
;
O. V. Dolomanov, L. J. Bourhis, R. J. Gildea, J. A. K. Howard and H. Puschmann,
OLEX2: a complete structure solution, refinement and analysis program.
J. Appl. Cryst. (2009). 42, 339-341.
;
_computing_structure_refinement
;
SHELXL, G.M. Sheldrick, Acta Cryst.
(2008). A64, 112-122
;
_computing_structure_solution
;
olex2.solve (L.J. Bourhis, O.V. Dolomanov, R.J. Gildea, J.A.K. Howard,
H. Puschmann, in preparation, 2011)
;
_diffrn_ambient_temperature 293(2)
_diffrn_detector 'CCD plate'
_diffrn_detector_area_resol_mean 16.1640
_diffrn_detector_type Eos
_diffrn_measured_fraction_theta_full 0.9929
_diffrn_measured_fraction_theta_max 0.9654
_diffrn_measurement_details
;
#__ type_ start__ end____ width___ exp.time_
  1 omega   33.00   62.00   1.0000    1.0000
omega____ theta____ kappa____ phi______ frames
    -       54.0000   57.0000  -30.0000 29

#__ type_ start__ end____ width___ exp.time_
  2 omega   63.00  123.00   1.0000    1.0000
omega____ theta____ kappa____ phi______ frames
    -       54.0000   57.0000  -30.0000 60

#__ type_ start__ end____ width___ exp.time_
  3 omega   64.00  122.00   1.0000    1.0000
omega____ theta____ kappa____ phi______ frames
    -       54.0000   57.0000  -90.0000 58

#__ type_ start__ end____ width___ exp.time_
  4 omega   71.00  119.00   1.0000    1.0000
omega____ theta____ kappa____ phi______ frames
    -       54.0000   57.0000 -150.0000 48

#__ type_ start__ end____ width___ exp.time_
  5 omega   37.00   62.00   1.0000    1.0000
omega____ theta____ kappa____ phi______ frames
    -        0.0000   57.0000 -180.0000 25

#__ type_ start__ end____ width___ exp.time_
  6 omega   -4.00   21.00   1.0000    1.0000
omega____ theta____ kappa____ phi______ frames
    -        0.0000  -57.0000 -120.0000 25

#__ type_ start__ end____ width___ exp.time_
  7 omega   49.00   93.00   1.0000    1.0000
omega____ theta____ kappa____ phi______ frames
    -      108.0000  -25.0000   90.0000 44

#__ type_ start__ end____ width___ exp.time_
  8 omega  114.00  150.00   1.0000    1.0000
omega____ theta____ kappa____ phi______ frames
    -      108.0000   12.0000   90.0000 36

#__ type_ start__ end____ width___ exp.time_
  9 omega   58.00  108.00   1.0000    1.0000
omega____ theta____ kappa____ phi______ frames
    -      108.0000   12.0000   90.0000 50

#__ type_ start__ end____ width___ exp.time_
 10 omega   51.00   92.00   1.0000    1.0000
omega____ theta____ kappa____ phi______ frames
    -      108.0000  -25.0000   30.0000 41

#__ type_ start__ end____ width___ exp.time_
 11 omega   44.00  100.00   1.0000    1.0000
omega____ theta____ kappa____ phi______ frames
    -      108.0000  -50.0000   30.0000 56

#__ type_ start__ end____ width___ exp.time_
 12 omega   36.00   61.00   1.0000    1.0000
omega____ theta____ kappa____ phi______ frames
    -      108.0000  -37.0000   90.0000 25

#__ type_ start__ end____ width___ exp.time_
 13 omega   38.00   76.00   1.0000    1.0000
omega____ theta____ kappa____ phi______ frames
    -      108.0000  -37.0000  -90.0000 38

#__ type_ start__ end____ width___ exp.time_
 14 omega   55.00  123.00   1.0000    1.0000
omega____ theta____ kappa____ phi______ frames
    -      108.0000  -63.0000 -150.0000 68

#__ type_ start__ end____ width___ exp.time_
 15 omega   39.00  114.00   1.0000    1.0000
omega____ theta____ kappa____ phi______ frames
    -      108.0000 -111.0000 -120.0000 75

#__ type_ start__ end____ width___ exp.time_
 16 omega   39.00   66.00   1.0000    1.0000
omega____ theta____ kappa____ phi______ frames
    -      108.0000  -37.0000 -180.0000 27

#__ type_ start__ end____ width___ exp.time_
 17 omega   30.00   84.00   1.0000    1.0000
omega____ theta____ kappa____ phi______ frames
    -       54.0000  -77.0000 -180.0000 54

#__ type_ start__ end____ width___ exp.time_
 18 omega  -60.00  -26.00   1.0000    1.0000
omega____ theta____ kappa____ phi______ frames
    -        0.0000  -57.0000 -120.0000 34
;
_diffrn_measurement_device 'four-circle diffractometer'
_diffrn_measurement_device_type 'SuperNova, Dual, Cu at zero, Eos'
_diffrn_measurement_method '\w scans'
_diffrn_orient_matrix_UB_11 -0.1156324000
_diffrn_orient_matrix_UB_12 -0.0182701000
_diffrn_orient_matrix_UB_13 -0.1519646000
_diffrn_orient_matrix_UB_21 0.2559469000
_diffrn_orient_matrix_UB_22 0.0213221000
_diffrn_orient_matrix_UB_23 -0.0349448000
_diffrn_orient_matrix_UB_31 0.0704174000
_diffrn_orient_matrix_UB_32 -0.1072421000
_diffrn_orient_matrix_UB_33 0.0186580000
_diffrn_radiation_monochromator mirror
_diffrn_radiation_probe x-ray
_diffrn_radiation_type 'Cu K\a'
_diffrn_radiation_wavelength 1.54184
_diffrn_reflns_av_R_equivalents 0.0529
_diffrn_reflns_av_unetI/netI 0.0505
_diffrn_reflns_limit_h_max 6
_diffrn_reflns_limit_h_min -6
_diffrn_reflns_limit_k_max 11
_diffrn_reflns_limit_k_min -16
_diffrn_reflns_limit_l_max 12
_diffrn_reflns_limit_l_min -9
_diffrn_reflns_number 2415
_diffrn_reflns_theta_full 70.84
_diffrn_reflns_theta_max 70.84
_diffrn_reflns_theta_min 5.52
_diffrn_source 'sealed X-ray tube'
_diffrn_source_type 'SuperNova (Cu) X-ray Source'
_exptl_absorpt_coefficient_mu 0.785
_exptl_absorpt_correction_T_max 1.00000
_exptl_absorpt_correction_T_min 0.46947
_exptl_absorpt_correction_type multi-scan
_exptl_absorpt_process_details
;
CrysAlisPro, Agilent Technologies,
Version 1.171.37.35 (release 13-08-2014 CrysAlis171 .NET)
(compiled Aug 13 2014,18:06:01)
Empirical absorption correction using spherical harmonics,
 implemented in SCALE3 ABSPACK scaling algorithm.
;
_exptl_crystal_density_diffrn 1.351
_exptl_crystal_density_method 'not measured'
_exptl_crystal_description
;
;
_exptl_crystal_F_000 320
_exptl_crystal_size_max 0.4
_exptl_crystal_size_mid 0.2
_exptl_crystal_size_min 0.2
_refine_diff_density_max 0.452
_refine_diff_density_min -0.464
_refine_diff_density_rms 0.115
_refine_ls_extinction_method none
_refine_ls_goodness_of_fit_ref 1.191
_refine_ls_hydrogen_treatment mixed
_refine_ls_matrix_type full
_refine_ls_number_parameters 132
_refine_ls_number_reflns 1385
_refine_ls_number_restraints 0
_refine_ls_restrained_S_all 1.191
_refine_ls_R_factor_all 0.1111
_refine_ls_R_factor_gt 0.1022
_refine_ls_shift/su_max 0.000
_refine_ls_shift/su_mean 0.000
_refine_ls_structure_factor_coef Fsqd
_refine_ls_weighting_details 'calc w=1/[\s^2^(Fo^2^)+(0.2000P)^2^+0.0000P] where P=(Fo^2^+2Fc^2^)/3'
_refine_ls_weighting_scheme calc
_refine_ls_wR_factor_gt 0.2795
_refine_ls_wR_factor_ref 0.3050
_reflns_number_gt 1091
_reflns_number_total 1385
_reflns_threshold_expression >2sigma(I)
_cod_data_source_file ja7b00925_si_002.cif
_cod_data_source_block APH
_cod_database_code 4125895
_chemical_oxdiff_formula 'C10 H9 O2 N2'
_reflns_odcompleteness_completeness 99.29
_reflns_odcompleteness_iscentric 1
_reflns_odcompleteness_theta 66.97

loop_
_space_group_symop_id
_space_group_symop_operation_xyz
1 'x, y, z'
2 '-x+1/2, y+1/2, -z+1/2'
3 '-x, -y, -z'
4 'x-1/2, -y-1/2, z-1/2'

loop_
_atom_site_label
_atom_site_type_symbol
_atom_site_fract_x
_atom_site_fract_y
_atom_site_fract_z
_atom_site_U_iso_or_equiv
_atom_site_adp_type
_atom_site_occupancy
_atom_site_symmetry_multiplicity
_atom_site_calc_flag
_atom_site_refinement_flags
O1 O 0.1621(5) 0.50237(16) 0.2883(2) 0.0665(9) Uani 1 1 d .
N2 N 0.3173(5) 0.51365(18) 0.1022(3) 0.0522(8) Uani 1 1 d .
C3 C -0.2321(5) 0.8108(2) 0.0804(3) 0.0468(8) Uani 1 1 d .
N4 N 0.4695(5) 0.4314(2) 0.1337(3) 0.0549(8) Uani 1 1 d .
C5 C 0.1735(5) 0.5470(2) 0.1843(2) 0.0445(8) Uani 1 1 d .
C6 C 0.0355(5) 0.6372(2) 0.1434(3) 0.0431(8) Uani 1 1 d .
N7 N -0.3507(6) 0.8967(2) 0.0534(3) 0.0653(9) Uani 1 1 d .
C8 C 0.0808(5) 0.6976(2) 0.0409(3) 0.0499(8) Uani 1 1 d .
C9 C -0.1478(5) 0.6652(2) 0.2129(3) 0.0475(8) Uani 1 1 d .
C10 C -0.0485(5) 0.7826(2) 0.0098(3) 0.0520(9) Uani 1 1 d .
C11 C -0.2792(5) 0.7495(2) 0.1817(3) 0.0503(8) Uani 1 1 d .
H11 H -0.4018 0.7660 0.2290 0.060 Uiso 1 1 calc R
H4A H 0.375(8) 0.379(3) 0.124(4) 0.083(13) Uiso 1 1 d .
H9 H -0.178(5) 0.624(2) 0.286(3) 0.046(7) Uiso 1 1 d .
H7A H -0.322(6) 0.934(2) -0.018(3) 0.052(9) Uiso 1 1 d .
H10 H -0.025(6) 0.823(2) -0.064(3) 0.051(8) Uiso 1 1 d .
H2 H 0.334(6) 0.550(2) 0.030(3) 0.048(8) Uiso 1 1 d .
H8 H 0.202(7) 0.675(3) -0.018(4) 0.070(10) Uiso 1 1 d .
H4B H 0.535(9) 0.433(3) 0.216(5) 0.090(14) Uiso 1 1 d .
H7B H -0.446(8) 0.922(3) 0.103(4) 0.069(10) Uiso 1 1 d .

loop_
_atom_site_aniso_label
_atom_site_aniso_U_11
_atom_site_aniso_U_22
_atom_site_aniso_U_33
_atom_site_aniso_U_23
_atom_site_aniso_U_13
_atom_site_aniso_U_12
O1 0.0786(16) 0.0583(16) 0.0696(15) 0.0166(10) 0.0316(12) 0.0143(11)
N2 0.0527(13) 0.0511(16) 0.0551(13) 0.0119(11) 0.0165(10) 0.0189(11)
C3 0.0404(14) 0.0472(17) 0.0493(13) -0.0046(11) 0.0024(10) 0.0079(11)
N4 0.0551(14) 0.0490(17) 0.0596(15) 0.0085(12) 0.0106(11) 0.0155(12)
C5 0.0392(13) 0.0449(16) 0.0496(14) 0.0001(11) 0.0099(10) -0.0009(10)
C6 0.0354(12) 0.0423(16) 0.0498(14) -0.0038(11) 0.0052(10) 0.0021(10)
N7 0.0722(17) 0.063(2) 0.0640(17) 0.0064(13) 0.0226(14) 0.0271(14)
C8 0.0450(14) 0.0509(18) 0.0553(15) 0.0025(12) 0.0142(11) 0.0088(12)
C9 0.0410(14) 0.0530(19) 0.0485(14) 0.0010(11) 0.0102(11) 0.0022(11)
C10 0.0532(15) 0.0494(18) 0.0552(16) 0.0064(12) 0.0158(12) 0.0099(13)
C11 0.0389(13) 0.059(2) 0.0527(14) -0.0061(12) 0.0100(11) 0.0068(11)

loop_
_atom_type_symbol
_atom_type_description
_atom_type_scat_dispersion_real
_atom_type_scat_dispersion_imag
_atom_type_scat_source
C C 0.0181 0.0091 'International Tables Vol C Tables 4.2.6.8 and 6.1.1.4'
H H 0.0000 0.0000 'International Tables Vol C Tables 4.2.6.8 and 6.1.1.4'
O O 0.0492 0.0322 'International Tables Vol C Tables 4.2.6.8 and 6.1.1.4'
N N 0.0311 0.0180 'International Tables Vol C Tables 4.2.6.8 and 6.1.1.4'

loop_
_geom_angle_atom_site_label_1
_geom_angle_atom_site_label_2
_geom_angle_atom_site_label_3
_geom_angle
C5 N2 N4 122.5(2)
N7 C3 C10 120.4(3)
N7 C3 C11 121.9(3)
C11 C3 C10 117.7(3)
O1 C5 N2 119.7(3)
O1 C5 C6 123.3(2)
N2 C5 C6 117.0(2)
C8 C6 C5 123.9(2)
C8 C6 C9 117.7(3)
C9 C6 C5 118.4(2)
C10 C8 C6 121.4(2)
C11 C9 C6 121.3(3)
C8 C10 C3 120.7(3)
C9 C11 C3 121.2(2)

loop_
_geom_bond_atom_site_label_1
_geom_bond_atom_site_label_2
_geom_bond_distance
O1 C5 1.229(3)
N2 N4 1.408(3)
N2 C5 1.339(4)
C3 N7 1.357(4)
C3 C10 1.403(4)
C3 C11 1.395(4)
C5 C6 1.474(4)
C6 C8 1.393(4)
C6 C9 1.394(4)
C8 C10 1.377(4)
C9 C11 1.373(4)
